data_2003283
loop_
_publ_author_name
'Clegg, W.'
'Hewkin, C. T.'
'Jackson, R. F. W.'

_publ_section_title
;
 2,6-Diphenyl-3-vinylpyridine
;
_journal_issue 3
_journal_name_full 'Acta Crystallographica Section C'
_journal_page_first 525
_journal_page_last 527
_journal_paper_doi 10.1107/S0108270194010814
_journal_volume 51
_journal_year 1995
_chemical_formula_sum 'C19 H15 N'
_chemical_formula_weight 257.32
_chemical_name_systematic
;
 ?
;
_space_group_IT_number 14
_symmetry_cell_setting monoclinic
_symmetry_space_group_name_Hall '-P 2ybc'
_symmetry_space_group_name_H-M 'P 1 21/c 1'
_audit_creation_method SHELXL
_cell_angle_alpha 90.00
_cell_angle_beta 95.970(8)
_cell_angle_gamma 90.00
_cell_formula_units_Z 4
_cell_length_a 11.8386(9)
_cell_length_b 15.3158(12)
_cell_length_c 7.7899(6)
_cell_measurement_reflns_used 32
_cell_measurement_temperature 295(2)
_cell_measurement_theta_max 20.0
_cell_measurement_theta_min 15.0
_cell_volume 1404.79(19)
_computing_cell_refinement DIF4
_computing_data_collection 'DIF4 (Stoe & Cie, 1988)'
_computing_data_reduction 'local programs'
_computing_molecular_graphics SHELXTL/PC
_computing_publication_material 'SHELXL93 and local programs'
_computing_structure_refinement 'SHELXL93 (Sheldrick, 1994)'
_computing_structure_solution 'SHELXTL/PC (Sheldrick, 1990)'
_diffrn_ambient_temperature 295(2)
_diffrn_measurement_device 'Stoe-Siemens diffractometer'
_diffrn_measurement_method '\w/\q scans with on-line profile fitting'
_diffrn_radiation_monochromator graphite
_diffrn_radiation_source 'fine-focus sealed tube'
_diffrn_radiation_type CuK\a
_diffrn_radiation_wavelength 1.54184
_diffrn_reflns_av_R_equivalents 0.0617
_diffrn_reflns_av_sigmaI/netI 0.0247
_diffrn_reflns_limit_h_max 13
_diffrn_reflns_limit_h_min -13
_diffrn_reflns_limit_k_max 18
_diffrn_reflns_limit_k_min -17
_diffrn_reflns_limit_l_max 9
_diffrn_reflns_limit_l_min -9
_diffrn_reflns_number 2277
_diffrn_reflns_theta_max 65.02
_diffrn_reflns_theta_min 3.75
_diffrn_standards_decay_% 1
_diffrn_standards_interval_time 60
_diffrn_standards_number 3
_exptl_absorpt_coefficient_mu 0.538
_exptl_absorpt_correction_type none
_exptl_crystal_colour colourless
_exptl_crystal_density_diffrn 1.217
_exptl_crystal_description block
_exptl_crystal_F_000 544
_exptl_crystal_size_max 0.50
_exptl_crystal_size_mid 0.40
_exptl_crystal_size_min 0.40
_refine_diff_density_max .26
_refine_diff_density_min -.21
_refine_ls_extinction_coef 0.0073(12)
_refine_ls_extinction_method SHELXL93
_refine_ls_goodness_of_fit_all 1.059
_refine_ls_goodness_of_fit_obs 1.064
_refine_ls_hydrogen_treatment ' H atoms riding with U(H) = 1.2U~eq~(C)'
_refine_ls_matrix_type full
_refine_ls_number_parameters 182
_refine_ls_number_reflns 2260
_refine_ls_number_restraints 0
_refine_ls_restrained_S_all 1.089
_refine_ls_restrained_S_obs 1.064
_refine_ls_R_factor_all 0.0633
_refine_ls_R_factor_obs 0.0588
_refine_ls_shift/esd_max <0.001
_refine_ls_shift/esd_mean 0.000
_refine_ls_structure_factor_coef Fsqd
_refine_ls_weighting_scheme
; w = 1/[\s^2^(F~o~^2^) + (0.1134P)^2^ + 0.2574P]
where P = (F~o~^2^ + 2F~c~^2^)/3
;
_refine_ls_wR_factor_all 0.1739
_refine_ls_wR_factor_obs 0.1597
_reflns_number_observed 2014
_reflns_number_total 2264
_reflns_observed_criterion >2sigma(I)
_cod_data_source_file mu1138.cif
_cod_data_source_block rfwj7
_cod_original_cell_volume 1404.8(2)
_cod_original_sg_symbol_H-M 'P 21/c'
_cod_database_code 2003283
_cod_database_fobs_code 2003283

loop_
_symmetry_equiv_pos_as_xyz
'x, y, z'
'-x, y+1/2, -z+1/2'
'-x, -y, -z'
'x, -y-1/2, z-1/2'

loop_
_atom_site_aniso_label
_atom_site_aniso_U_11
_atom_site_aniso_U_12
_atom_site_aniso_U_13
_atom_site_aniso_U_22
_atom_site_aniso_U_23
_atom_site_aniso_U_33
N1 0.0469(8) 0.0021(6) 0.0083(6) 0.0406(8) -0.0003(6) 0.0465(8)
C2 0.0468(9) 0.0037(7) 0.0062(7) 0.0382(9) -0.0001(7) 0.0405(9)
C3 0.0533(10) 0.0065(8) 0.0066(7) 0.0393(9) -0.0001(7) 0.0403(9)
C4 0.0621(12) 0.0049(8) 0.0077(9) 0.0366(9) 0.0004(8) 0.0537(11)
C5 0.0572(11) -0.0019(8) 0.0096(9) 0.0406(10) 0.0025(8) 0.0559(11)
C6 0.0487(10) -0.0009(8) 0.0054(7) 0.0423(10) -0.0018(7) 0.0420(9)
C7 0.0500(10) 0.0034(7) 0.0123(7) 0.0382(9) -0.0021(7) 0.0425(9)
C8 0.0581(11) 0.0050(8) 0.0099(8) 0.0432(10) 0.0011(8) 0.0546(11)
C9 0.084(2) 0.0052(10) 0.0152(10) 0.0418(10) 0.0075(8) 0.0550(11)
C10 0.0776(15) -0.0094(10) 0.0288(11) 0.0480(12) 0.0011(10) 0.0673(13)
C11 0.0535(11) -0.0050(9) 0.0187(9) 0.0575(12) -0.0006(10) 0.0686(13)
C12 0.0535(11) 0.0044(8) 0.0146(8) 0.0458(10) 0.0024(8) 0.0525(10)
C13 0.0600(11) 0.0096(9) 0.0142(9) 0.0460(11) -0.0028(8) 0.0514(11)
C14 0.0724(14) 0.0225(11) 0.0226(11) 0.0617(14) 0.0027(11) 0.0775(15)
C15 0.0486(10) 0.0026(8) 0.0081(7) 0.0466(10) 0.0052(7) 0.0435(9)
C16 0.0541(11) -0.0047(9) 0.0097(9) 0.0549(12) 0.0031(9) 0.0641(12)
C17 0.0492(12) -0.0039(11) 0.0112(10) 0.079(2) 0.0119(13) 0.083(2)
C18 0.0567(13) 0.0177(12) 0.0212(10) 0.088(2) 0.0125(13) 0.0713(14)
C19 0.0717(14) 0.0205(11) 0.0166(10) 0.0693(14) -0.0035(10) 0.0595(12)
C20 0.0569(12) 0.0029(9) 0.0085(9) 0.0527(11) -0.0042(9) 0.0561(11)

loop_
_atom_site_label
_atom_site_occupancy
_atom_site_fract_x
_atom_site_fract_y
_atom_site_fract_z
_atom_site_U_iso_or_equiv
_atom_site_thermal_displace_type
_atom_site_calc_flag
_atom_site_refinement_flags
_atom_site_type_symbol
N1 1 0.55484(12) 0.35169(9) 0.2542(2) 0.0444(4) Uani d . N
C2 1 0.65647(14) 0.32838(11) 0.2074(2) 0.0417(4) Uani d . C
C3 1 0.6905(2) 0.24060(11) 0.1973(2) 0.0442(5) Uani d . C
C4 1 0.6124(2) 0.17766(12) 0.2367(2) 0.0507(5) Uani d . C
H4 1 0.6305(2) 0.11880(12) 0.2292(2) 0.061 Uiso calc R H
C5 1 0.5090(2) 0.20144(12) 0.2863(2) 0.0510(5) Uani d . C
H5 1 0.4579(2) 0.15916(12) 0.3154(2) 0.061 Uiso calc R H
C6 1 0.48146(15) 0.28963(11) 0.2928(2) 0.0443(5) Uani d . C
C7 1 0.72857(15) 0.40341(11) 0.1641(2) 0.0430(5) Uani d . C
C8 1 0.6770(2) 0.47393(12) 0.0740(2) 0.0517(5) Uani d . C
H8 1 0.5991(2) 0.47326(12) 0.0419(2) 0.062 Uiso calc R H
C9 1 0.7410(2) 0.54497(13) 0.0319(3) 0.0598(6) Uani d . C
H9 1 0.7059(2) 0.59122(13) -0.0299(3) 0.072 Uiso calc R H
C10 1 0.8552(2) 0.54777(13) 0.0804(3) 0.0628(6) Uani d . C
H10 1 0.8976(2) 0.59586(13) 0.0522(3) 0.075 Uiso calc R H
C11 1 0.9076(2) 0.47892(14) 0.1716(3) 0.0590(6) Uani d . C
H11 1 0.9853(2) 0.48060(14) 0.2051(3) 0.071 Uiso calc R H
C12 1 0.8444(2) 0.40763(12) 0.2128(2) 0.0500(5) Uani d . C
H12 1 0.8802(2) 0.36159(12) 0.2745(2) 0.060 Uiso calc R H
C13 1 0.8002(2) 0.21386(12) 0.1406(2) 0.0519(5) Uani d . C
H13 1 0.8301(2) 0.24790(12) 0.0574(2) 0.062 Uiso calc R H
C14 1 0.8588(2) 0.14516(15) 0.1994(3) 0.0695(7) Uani d . C
H14A 1 0.8313(2) 0.10968(15) 0.2826(3) 0.083 Uiso calc R H
H14B 1 0.9276(2) 0.13209(15) 0.1577(3) 0.083 Uiso calc R H
C15 1 0.37090(15) 0.32083(12) 0.3429(2) 0.0460(5) Uani d . C
C16 1 0.2723(2) 0.27216(14) 0.3082(3) 0.0575(5) Uani d . C
H16 1 0.2752(2) 0.21822(14) 0.2540(3) 0.069 Uiso calc R H
C17 1 0.1699(2) 0.3031(2) 0.3533(3) 0.0699(7) Uani d . C
H17 1 0.1042(2) 0.2702(2) 0.3282(3) 0.084 Uiso calc R H
C18 1 0.1646(2) 0.3823(2) 0.4353(3) 0.0712(7) Uani d . C
H18 1 0.0956(2) 0.4026(2) 0.4667(3) 0.085 Uiso calc R H
C19 1 0.2611(2) 0.4313(2) 0.4708(3) 0.0661(6) Uani d . C
H19 1 0.2576(2) 0.4847(2) 0.5267(3) 0.079 Uiso calc R H
C20 1 0.3637(2) 0.40137(13) 0.4238(3) 0.0551(5) Uani d . C
H20 1 0.4286(2) 0.43543(13) 0.4465(3) 0.066 Uiso calc R H

loop_
_atom_type_symbol
_atom_type_description
_atom_type_scat_source
_atom_type_scat_dispersion_real
_atom_type_scat_dispersion_imag
C C 'International Tables Vol C Tables 4.2.6.8 and 6.1.1.4' .0181 .0091
H H 'International Tables Vol C Tables 4.2.6.8 and 6.1.1.4' .0000 .0000
N N 'International Tables Vol C Tables 4.2.6.8 and 6.1.1.4' .0311 .0180

loop_
_geom_angle_atom_site_label_1
_geom_angle_atom_site_label_2
_geom_angle_atom_site_label_3
_geom_angle
_geom_angle_publ_flag
C2 N1 C6 119.48(15) yes
N1 C2 C3 122.6(2) yes
N1 C2 C7 114.03(14) yes
C3 C2 C7 123.3(2) yes
C4 C3 C2 116.6(2) yes
C4 C3 C13 120.0(2) yes
C2 C3 C13 123.3(2) yes
C5 C4 C3 120.8(2) yes
C4 C5 C6 119.2(2) yes
N1 C6 C5 121.3(2) yes
N1 C6 C15 116.1(2) yes
C5 C6 C15 122.6(2) yes
C12 C7 C8 118.1(2) yes
C12 C7 C2 123.2(2) yes
C8 C7 C2 118.7(2) yes
C9 C8 C7 120.4(2) no
C10 C9 C8 120.6(2) no
C9 C10 C11 119.8(2) no
C12 C11 C10 119.9(2) no
C11 C12 C7 121.2(2) no
C14 C13 C3 124.6(2) yes
C16 C15 C20 118.3(2) yes
C16 C15 C6 121.5(2) yes
C20 C15 C6 120.1(2) yes
C17 C16 C15 120.6(2) no
C18 C17 C16 120.3(2) no
C19 C18 C17 119.9(2) no
C18 C19 C20 120.1(2) no
C19 C20 C15 120.7(2) no

loop_
_geom_bond_atom_site_label_1
_geom_bond_atom_site_label_2
_geom_bond_distance
_geom_bond_publ_flag
N1 C2 1.341(2) yes
N1 C6 1.343(2) yes
C2 C3 1.408(2) yes
C2 C7 1.491(2) yes
C3 C4 1.392(3) yes
C3 C13 1.472(3) yes
C4 C5 1.371(3) yes
C5 C6 1.392(3) yes
C6 C15 1.483(2) yes
C7 C12 1.386(3) yes
C7 C8 1.394(3) yes
C8 C9 1.385(3) yes
C9 C10 1.366(3) yes
C10 C11 1.382(3) yes
C11 C12 1.381(3) yes
C13 C14 1.316(3) yes
C15 C16 1.388(3) yes
C15 C20 1.392(3) yes
C16 C17 1.381(3) yes
C17 C18 1.376(3) yes
C18 C19 1.371(3) yes
C19 C20 1.383(3) yes

loop_
_geom_torsion_atom_site_label_1
_geom_torsion_atom_site_label_2
_geom_torsion_atom_site_label_3
_geom_torsion_atom_site_label_4
_geom_torsion
_geom_torsion_publ_flag
C14 C13 C3 C4 -36.1(3) yes
C14 C13 C3 C2 146.8(3) yes
N1 C2 C7 C8 -38.9(3) yes
N1 C2 C7 C12 139.4(3) yes
C3 C2 C7 C8 139.9(3) yes
C3 C2 C7 C12 -41.8(3) yes
N1 C6 C15 C16 149.1(3) yes
N1 C6 C15 C20 -29.6(3) yes
C5 C6 C15 C16 -31.1(3) yes
C5 C6 C15 C20 150.1(3) yes

loop_
_cod_related_entry_id
_cod_related_entry_database
_cod_related_entry_code
1 ChemSpider 21139079
